data_4110273
loop_
_publ_author_name
'Kari A. McGee'
'David J. Veltkamp'
'Brian J. Marquardt'
'Kent R. Mann'

_publ_section_title
;
 Porous Crystalline Ruthenium Complexes Are Oxygen Sensors
;
_journal_name_full 'Journal of the American Chemical Society'
_journal_page_first 15092
_journal_page_last 15093
_journal_paper_doi 10.1021/ja0681772
_journal_volume 129
_journal_year 2007
_chemical_formula_moiety '2(C32 H12 B F24), C36 H24 N6 Ru'
_chemical_formula_sum 'C100 H48 B2 F48 N6 Ru'
_chemical_formula_weight 2368.13
_chemical_name_common 05060x
_chemical_name_systematic
; 
 ? 
;
_space_group_IT_number 15
_symmetry_cell_setting monoclinic
_symmetry_space_group_name_Hall '-C 2yc'
_symmetry_space_group_name_H-M 'C 1 2/c 1'
_atom_sites_solution_hydrogens geom
_atom_sites_solution_primary direct
_atom_sites_solution_secondary difmap
_audit_creation_method SHELXL-97
_cell_angle_alpha 90.00
_cell_angle_beta 119.4360(10)
_cell_angle_gamma 90.00
_cell_formula_units_Z 4
_cell_length_a 30.846(2)
_cell_length_b 14.9030(10)
_cell_length_c 24.2010(16)
_cell_measurement_reflns_used 3569
_cell_measurement_temperature 100(2)
_cell_volume 9689.0(11)
_computing_cell_refinement 'SAINT, Bruker'
_computing_data_collection 'SMART, Bruker'
_computing_data_reduction 'SAINT, Bruker'
_computing_molecular_graphics 'SHELXTL, Bruker'
_computing_structure_refinement 'SHELXL-97 (Sheldrick, 1997)'
_computing_structure_solution 'SHELXS-97 (Sheldrick, 1990)'
_diffrn_ambient_temperature 100(2)
_diffrn_measured_fraction_theta_full 0.998
_diffrn_measured_fraction_theta_max 0.998
_diffrn_measurement_device_type 'Bruker, SMART Platform CCD'
_diffrn_measurement_method 'area detector, omega scans'
_diffrn_radiation_monochromator graphite
_diffrn_radiation_source 'normal-focus sealed tube'
_diffrn_radiation_type MoK\a
_diffrn_radiation_wavelength 0.71073
_diffrn_reflns_av_R_equivalents 0.0400
_diffrn_reflns_av_sigmaI/netI 0.0276
_diffrn_reflns_limit_h_max 40
_diffrn_reflns_limit_h_min -40
_diffrn_reflns_limit_k_max 19
_diffrn_reflns_limit_k_min -19
_diffrn_reflns_limit_l_max 31
_diffrn_reflns_limit_l_min -31
_diffrn_reflns_number 57467
_diffrn_reflns_theta_full 27.52
_diffrn_reflns_theta_max 27.52
_diffrn_reflns_theta_min 1.52
_exptl_absorpt_coefficient_mu 0.306
_exptl_absorpt_correction_T_max 0.950000
_exptl_absorpt_correction_T_min 0.843863
_exptl_absorpt_correction_type multi-scan
_exptl_absorpt_process_details 'SADABS, R. Blessing, 1995'
_exptl_crystal_colour orange
_exptl_crystal_density_diffrn 1.623
_exptl_crystal_description block
_exptl_crystal_F_000 4704
_exptl_crystal_size_max 0.43
_exptl_crystal_size_mid 0.16
_exptl_crystal_size_min 0.16
_refine_diff_density_max 1.475
_refine_diff_density_min -1.222
_refine_diff_density_rms 0.087
_refine_ls_extinction_method none
_refine_ls_goodness_of_fit_ref 1.028
_refine_ls_hydrogen_treatment riding
_refine_ls_matrix_type full
_refine_ls_number_parameters 701
_refine_ls_number_reflns 11134
_refine_ls_number_restraints 36
_refine_ls_restrained_S_all 1.078
_refine_ls_R_factor_all 0.0567
_refine_ls_R_factor_gt 0.0469
_refine_ls_shift/su_max 0.000
_refine_ls_shift/su_mean 0.000
_refine_ls_structure_factor_coef Fsqd
_refine_ls_weighting_details 'calc w=1/[\s^2^(Fo^2^)+(0.0609P)^2^+39.4382P] where P=(Fo^2^+2Fc^2^)/3'
_refine_ls_weighting_scheme calc
_refine_ls_wR_factor_gt 0.1198
_refine_ls_wR_factor_ref 0.1290
_reflns_number_gt 9524
_reflns_number_total 11134
_reflns_threshold_expression >2sigma(I)
_cod_data_source_file ja0681772rom20061115_113104.cif
_cod_data_source_block 05060x
_cod_original_cell_volume 9688.9(11)
_cod_database_code 4110273

loop_
_symmetry_equiv_pos_as_xyz
'x, y, z'
'-x, y, -z+1/2'
'x+1/2, y+1/2, z'
'-x+1/2, y+1/2, -z+1/2'
'-x, -y, -z'
'x, -y, z-1/2'
'-x+1/2, -y+1/2, -z'
'x+1/2, -y+1/2, z-1/2'

loop_
_atom_site_label
_atom_site_type_symbol
_atom_site_fract_x
_atom_site_fract_y
_atom_site_fract_z
_atom_site_U_iso_or_equiv
_atom_site_adp_type
_atom_site_occupancy
_atom_site_symmetry_multiplicity
_atom_site_calc_flag
_atom_site_refinement_flags
Ru1 Ru 0.5000 0.082749(18) 0.7500 0.01321(8) Uani 1 2 d S
N1 N 0.54342(8) -0.01835(14) 0.74359(10) 0.0174(4) Uani 1 1 d .
C1 C 0.58062(10) -0.06406(18) 0.78972(12) 0.0233(5) Uani 1 1 d .
H1A H 0.5906 -0.0491 0.8325 0.028 Uiso 1 1 calc R
B1 B 0.70086(10) 0.40360(18) 0.63759(12) 0.0143(5) Uani 1 1 d .
N2 N 0.46926(7) 0.07501(13) 0.65266(9) 0.0144(4) Uani 1 1 d .
C2 C 0.60577(11) -0.1335(2) 0.77800(14) 0.0291(6) Uani 1 1 d .
H2A H 0.6324 -0.1639 0.8124 0.035 Uiso 1 1 calc R
N3 N 0.45600(7) 0.18924(14) 0.74667(9) 0.0156(4) Uani 1 1 d .
C3 C 0.59179(11) -0.15730(19) 0.71670(13) 0.0277(6) Uani 1 1 d .
H3A H 0.6087 -0.2041 0.7083 0.033 Uiso 1 1 calc R
C4 C 0.55216(10) -0.11157(18) 0.66658(12) 0.0221(5) Uani 1 1 d .
C5 C 0.52916(9) -0.04200(16) 0.68225(11) 0.0170(5) Uani 1 1 d .
C6 C 0.48963(9) 0.00856(16) 0.63357(11) 0.0164(5) Uani 1 1 d .
C7 C 0.47304(10) -0.01092(18) 0.56937(12) 0.0201(5) Uani 1 1 d .
C8 C 0.43451(10) 0.04264(19) 0.52357(12) 0.0216(5) Uani 1 1 d .
H8A H 0.4220 0.0316 0.4796 0.026 Uiso 1 1 calc R
C9 C 0.41527(9) 0.11074(18) 0.54295(12) 0.0204(5) Uani 1 1 d .
H9A H 0.3897 0.1481 0.5125 0.024 Uiso 1 1 calc R
C10 C 0.43351(9) 0.12495(17) 0.60799(12) 0.0176(5) Uani 1 1 d .
H10A H 0.4197 0.1723 0.6207 0.021 Uiso 1 1 calc R
C11 C 0.53379(11) -0.13134(18) 0.60055(13) 0.0262(6) Uani 1 1 d .
H11A H 0.5483 -0.1789 0.5891 0.031 Uiso 1 1 calc R
C12 C 0.49612(11) -0.08331(19) 0.55443(13) 0.0252(6) Uani 1 1 d .
H12A H 0.4848 -0.0979 0.5112 0.030 Uiso 1 1 calc R
C13 C 0.41119(9) 0.18740(19) 0.74267(12) 0.0204(5) Uani 1 1 d .
H13A H 0.3968 0.1309 0.7424 0.024 Uiso 1 1 calc R
C14 C 0.38482(10) 0.2655(2) 0.73889(13) 0.0252(6) Uani 1 1 d .
H14A H 0.3529 0.2613 0.7357 0.030 Uiso 1 1 calc R
C15 C 0.40463(11) 0.3479(2) 0.73976(13) 0.0259(6) Uani 1 1 d .
H15A H 0.3867 0.4011 0.7370 0.031 Uiso 1 1 calc R
C16 C 0.45224(10) 0.35278(18) 0.74484(12) 0.0211(5) Uani 1 1 d .
C17 C 0.47610(9) 0.27133(17) 0.74774(11) 0.0166(5) Uani 1 1 d .
C18 C 0.47720(12) 0.43514(19) 0.74734(14) 0.0278(6) Uani 1 1 d .
H18A H 0.4613 0.4907 0.7452 0.033 Uiso 1 1 calc R
C19 C 0.71284(9) 0.30853(16) 0.61360(11) 0.0156(4) Uani 1 1 d .
C20 C 0.75327(9) 0.25246(17) 0.65049(12) 0.0184(5) Uani 1 1 d .
H20A H 0.7747 0.2675 0.6937 0.022 Uiso 1 1 calc R
C21 C 0.76332(10) 0.17492(17) 0.62601(13) 0.0216(5) Uani 1 1 d .
C22 C 0.73340(10) 0.15114(18) 0.56297(13) 0.0226(5) Uani 1 1 d .
H22A H 0.7402 0.0988 0.5461 0.027 Uiso 1 1 calc R
C23 C 0.69312(10) 0.20619(18) 0.52516(12) 0.0204(5) Uani 1 1 d .
C24 C 0.68314(9) 0.28271(17) 0.54978(12) 0.0178(5) Uani 1 1 d .
H24A H 0.6553 0.3188 0.5226 0.021 Uiso 1 1 calc R
C25 C 0.80909(5) 0.11711(9) 0.67055(7) 0.0288(6) Uani 1 1 d .
F1 F 0.80814(6) 0.10014(15) 0.72416(9) 0.0622(7) Uani 0.900(3) 1 calc PRU
F2 F 0.85079(5) 0.16153(11) 0.68410(10) 0.0536(7) Uani 0.900(3) 1 calc PRU
F3 F 0.80782(7) 0.03983(11) 0.64180(9) 0.0819(11) Uani 0.900(3) 1 calc PRU
F1' F 0.83636(7) 0.10086(16) 0.64255(8) 0.0622(7) Uani 0.100(3) 1 calc PRU
F2' F 0.79371(5) 0.03947(11) 0.68261(12) 0.0536(7) Uani 0.100(3) 1 calc PRU
F3' F 0.83668(6) 0.16117(11) 0.72491(7) 0.0819(11) Uani 0.100(3) 1 calc PRU
C26 C 0.65966(11) 0.1815(2) 0.45732(13) 0.0282(6) Uani 1 1 d .
F4 F 0.63615(9) 0.25130(14) 0.42060(9) 0.0530(6) Uani 1 1 d .
F5 F 0.62432(8) 0.12280(16) 0.45016(10) 0.0494(5) Uani 1 1 d .
F6 F 0.68420(8) 0.14146(15) 0.43121(9) 0.0432(5) Uani 1 1 d .
C27 C 0.70472(9) 0.47994(16) 0.59105(11) 0.0150(4) Uani 1 1 d .
C28 C 0.75045(9) 0.50452(16) 0.59575(11) 0.0156(4) Uani 1 1 d .
H28A H 0.7803 0.4792 0.6286 0.019 Uiso 1 1 calc R
C29 C 0.75322(9) 0.56459(16) 0.55380(12) 0.0166(5) Uani 1 1 d .
C30 C 0.71068(9) 0.60198(17) 0.50386(12) 0.0185(5) Uani 1 1 d .
H30A H 0.7127 0.6430 0.4752 0.022 Uiso 1 1 calc R
C31 C 0.66533(9) 0.57707(17) 0.49761(12) 0.0194(5) Uani 1 1 d .
C32 C 0.66242(9) 0.51749(17) 0.54011(11) 0.0171(5) Uani 1 1 d .
H32A H 0.6306 0.5019 0.5342 0.021 Uiso 1 1 calc R
C33 C 0.80236(10) 0.58990(18) 0.56001(13) 0.0218(5) Uani 1 1 d .
F7 F 0.80968(7) 0.55137(14) 0.51499(10) 0.0375(4) Uani 1 1 d .
F8 F 0.80684(7) 0.67781(12) 0.55395(10) 0.0383(5) Uani 1 1 d .
F9 F 0.84100(6) 0.56532(15) 0.61551(9) 0.0414(5) Uani 1 1 d .
C34 C 0.61804(11) 0.6152(2) 0.44562(15) 0.0323(7) Uani 1 1 d .
F10 F 0.59499(10) 0.6677(2) 0.46928(12) 0.0757(9) Uani 1 1 d .
F11 F 0.58474(9) 0.55466(17) 0.41230(12) 0.0731(9) Uani 1 1 d .
F12 F 0.62383(7) 0.66890(15) 0.40638(9) 0.0454(5) Uani 1 1 d .
C35 C 0.64444(9) 0.40700(16) 0.62837(11) 0.0145(4) Uani 1 1 d .
C36 C 0.62677(9) 0.48930(16) 0.63792(11) 0.0173(5) Uani 1 1 d .
H36A H 0.6487 0.5393 0.6528 0.021 Uiso 1 1 calc R
C37 C 0.57835(10) 0.49984(17) 0.62632(12) 0.0186(5) Uani 1 1 d .
C38 C 0.54555(9) 0.42754(17) 0.60712(12) 0.0181(5) Uani 1 1 d .
H38A H 0.5123 0.4346 0.5990 0.022 Uiso 1 1 calc R
C39 C 0.56294(9) 0.34482(16) 0.60014(11) 0.0149(4) Uani 1 1 d .
C40 C 0.61118(9) 0.33482(16) 0.60984(11) 0.0143(4) Uani 1 1 d .
H40A H 0.6217 0.2776 0.6037 0.017 Uiso 1 1 calc R
C41 C 0.56043(11) 0.59004(18) 0.63454(14) 0.0254(6) Uani 1 1 d .
F13 F 0.51275(8) 0.60434(14) 0.59338(12) 0.0534(6) Uani 1 1 d .
F14 F 0.56567(9) 0.60067(13) 0.69234(10) 0.0426(5) Uani 1 1 d .
F15 F 0.58558(9) 0.65769(12) 0.62722(12) 0.0480(6) Uani 1 1 d .
C42 C 0.52817(9) 0.26675(17) 0.58131(12) 0.0177(5) Uani 1 1 d .
F16 F 0.55129(6) 0.18750(10) 0.59147(9) 0.0298(4) Uani 1 1 d .
F17 F 0.49341(6) 0.26813(11) 0.51952(7) 0.0267(3) Uani 1 1 d .
F18 F 0.50299(6) 0.26498(12) 0.61349(8) 0.0268(3) Uani 1 1 d .
C43 C 0.73906(9) 0.41884(16) 0.71356(11) 0.0153(4) Uani 1 1 d .
C44 C 0.77174(9) 0.49101(16) 0.74095(11) 0.0152(4) Uani 1 1 d .
H44A H 0.7728 0.5368 0.7143 0.018 Uiso 1 1 calc R
C45 C 0.80294(9) 0.49757(16) 0.80653(11) 0.0161(5) Uani 1 1 d .
C46 C 0.80234(9) 0.43369(17) 0.84750(12) 0.0195(5) Uani 1 1 d .
H46A H 0.8235 0.4388 0.8921 0.023 Uiso 1 1 calc R
C47 C 0.76984(10) 0.36160(18) 0.82152(12) 0.0209(5) Uani 1 1 d .
C48 C 0.73900(9) 0.35494(17) 0.75629(12) 0.0187(5) Uani 1 1 d .
H48A H 0.7170 0.3052 0.7399 0.022 Uiso 1 1 calc R
C49 C 0.83997(10) 0.57239(17) 0.83267(12) 0.0191(5) Uani 1 1 d .
F19 F 0.88182(6) 0.55172(13) 0.83112(10) 0.0383(5) Uani 1 1 d .
F20 F 0.82343(7) 0.64850(11) 0.79961(8) 0.0344(4) Uani 1 1 d .
F21 F 0.85408(7) 0.59231(12) 0.89297(8) 0.0317(4) Uani 1 1 d .
C50 C 0.76749(12) 0.2922(2) 0.86505(13) 0.0342(7) Uani 1 1 d .
F22 F 0.73539(12) 0.3182(2) 0.88576(13) 0.0723(8) Uani 1 1 d .
F23 F 0.80988(9) 0.28096(17) 0.91710(10) 0.0651(8) Uani 1 1 d .
F24 F 0.74923(10) 0.21542(14) 0.83738(9) 0.0563(7) Uani 1 1 d .

loop_
_atom_site_aniso_label
_atom_site_aniso_U_11
_atom_site_aniso_U_22
_atom_site_aniso_U_33
_atom_site_aniso_U_23
_atom_site_aniso_U_13
_atom_site_aniso_U_12
Ru1 0.01423(13) 0.01333(13) 0.01104(13) 0.000 0.00541(10) 0.000
N1 0.0205(10) 0.0149(10) 0.0147(9) -0.0011(8) 0.0071(8) 0.0001(8)
C1 0.0275(13) 0.0228(13) 0.0152(11) 0.0008(10) 0.0071(10) 0.0062(10)
B1 0.0133(11) 0.0150(12) 0.0135(11) 0.0007(9) 0.0058(10) -0.0018(9)
N2 0.0148(9) 0.0150(9) 0.0126(9) 0.0001(7) 0.0060(8) -0.0035(7)
C2 0.0332(15) 0.0259(14) 0.0222(13) 0.0024(11) 0.0091(12) 0.0144(12)
N3 0.0153(9) 0.0191(10) 0.0123(9) 0.0007(8) 0.0066(8) 0.0011(8)
C3 0.0377(16) 0.0199(13) 0.0256(14) 0.0004(11) 0.0157(12) 0.0105(11)
C4 0.0295(14) 0.0175(12) 0.0200(12) -0.0017(10) 0.0127(11) 0.0008(10)
C5 0.0206(12) 0.0153(11) 0.0139(11) -0.0016(9) 0.0074(9) -0.0031(9)
C6 0.0185(11) 0.0154(11) 0.0150(11) -0.0010(9) 0.0082(9) -0.0040(9)
C7 0.0234(12) 0.0211(12) 0.0154(11) -0.0019(9) 0.0093(10) -0.0055(10)
C8 0.0206(12) 0.0284(14) 0.0134(11) -0.0008(10) 0.0066(10) -0.0071(10)
C9 0.0158(11) 0.0263(13) 0.0156(11) 0.0056(10) 0.0050(9) -0.0036(10)
C10 0.0152(11) 0.0195(12) 0.0183(11) 0.0017(9) 0.0084(9) -0.0031(9)
C11 0.0387(16) 0.0200(13) 0.0215(13) -0.0042(10) 0.0161(12) 0.0024(11)
C12 0.0344(15) 0.0238(13) 0.0168(12) -0.0048(10) 0.0123(11) -0.0023(11)
C13 0.0172(11) 0.0274(13) 0.0177(11) 0.0028(10) 0.0094(10) 0.0007(10)
C14 0.0175(12) 0.0377(16) 0.0216(12) 0.0033(11) 0.0107(10) 0.0076(11)
C15 0.0277(14) 0.0304(14) 0.0193(12) 0.0021(11) 0.0114(11) 0.0131(11)
C16 0.0280(13) 0.0200(12) 0.0146(11) 0.0024(9) 0.0100(10) 0.0061(10)
C17 0.0193(12) 0.0189(12) 0.0103(10) 0.0009(9) 0.0064(9) 0.0015(9)
C18 0.0412(16) 0.0173(12) 0.0249(13) 0.0010(10) 0.0162(13) 0.0062(11)
C19 0.0164(11) 0.0153(11) 0.0169(11) 0.0010(9) 0.0095(9) -0.0028(9)
C20 0.0171(11) 0.0185(12) 0.0179(11) 0.0000(9) 0.0073(9) -0.0026(9)
C21 0.0196(12) 0.0183(12) 0.0267(13) 0.0011(10) 0.0112(11) 0.0002(10)
C22 0.0259(13) 0.0176(12) 0.0277(13) -0.0040(10) 0.0158(11) -0.0015(10)
C23 0.0230(12) 0.0204(12) 0.0199(12) -0.0030(10) 0.0122(10) -0.0035(10)
C24 0.0174(11) 0.0185(12) 0.0176(11) 0.0007(9) 0.0087(10) -0.0012(9)
C25 0.0262(14) 0.0208(13) 0.0364(16) 0.0016(12) 0.0131(12) 0.0020(11)
F1 0.0474(13) 0.0790(16) 0.0621(14) 0.0464(12) 0.0285(11) 0.0318(12)
F2 0.0206(9) 0.0523(13) 0.0729(15) 0.0303(11) 0.0115(10) 0.0070(9)
F3 0.0592(15) 0.0467(14) 0.0816(17) -0.0149(13) -0.0105(13) 0.0343(12)
F1' 0.0474(13) 0.0790(16) 0.0621(14) 0.0464(12) 0.0285(11) 0.0318(12)
F2' 0.0206(9) 0.0523(13) 0.0729(15) 0.0303(11) 0.0115(10) 0.0070(9)
F3' 0.0592(15) 0.0467(14) 0.0816(17) -0.0149(13) -0.0105(13) 0.0343(12)
C26 0.0339(15) 0.0275(14) 0.0207(13) -0.0063(11) 0.0117(12) 0.0001(12)
F4 0.0770(16) 0.0399(11) 0.0178(9) -0.0027(8) 0.0046(9) 0.0197(11)
F5 0.0414(11) 0.0652(14) 0.0345(10) -0.0204(10) 0.0132(9) -0.0250(10)
F6 0.0514(12) 0.0526(12) 0.0279(9) -0.0131(9) 0.0212(9) 0.0051(10)
C27 0.0166(11) 0.0144(11) 0.0137(10) -0.0028(9) 0.0073(9) -0.0025(9)
C28 0.0148(11) 0.0154(11) 0.0145(10) -0.0011(9) 0.0057(9) 0.0003(9)
C29 0.0174(11) 0.0157(11) 0.0186(11) -0.0020(9) 0.0103(10) -0.0019(9)
C30 0.0213(12) 0.0177(11) 0.0171(11) 0.0031(9) 0.0099(10) -0.0013(9)
C31 0.0187(12) 0.0211(12) 0.0168(11) 0.0025(9) 0.0073(10) 0.0012(9)
C32 0.0154(11) 0.0193(11) 0.0157(11) 0.0000(9) 0.0069(9) -0.0017(9)
C33 0.0210(12) 0.0214(12) 0.0253(13) 0.0023(10) 0.0133(11) -0.0021(10)
F7 0.0345(10) 0.0445(11) 0.0491(11) -0.0113(9) 0.0325(9) -0.0090(8)
F8 0.0336(9) 0.0220(9) 0.0668(13) 0.0015(8) 0.0304(10) -0.0085(7)
F9 0.0171(8) 0.0663(14) 0.0337(10) 0.0173(9) 0.0070(7) -0.0073(8)
C34 0.0205(13) 0.0407(17) 0.0292(15) 0.0161(13) 0.0072(12) 0.0005(12)
F10 0.0569(15) 0.112(2) 0.0580(15) 0.0338(15) 0.0278(13) 0.0577(16)
F11 0.0401(12) 0.0562(14) 0.0607(15) 0.0287(12) -0.0233(11) -0.0205(11)
F12 0.0307(10) 0.0543(13) 0.0368(10) 0.0290(9) 0.0055(8) -0.0006(9)
C35 0.0148(10) 0.0168(11) 0.0117(10) 0.0007(8) 0.0063(9) -0.0010(9)
C36 0.0202(12) 0.0156(11) 0.0158(11) -0.0020(9) 0.0087(9) -0.0031(9)
C37 0.0230(12) 0.0159(11) 0.0190(12) 0.0002(9) 0.0119(10) 0.0016(9)
C38 0.0163(11) 0.0196(12) 0.0190(11) 0.0021(9) 0.0092(10) 0.0022(9)
C39 0.0152(11) 0.0153(11) 0.0132(10) 0.0009(9) 0.0062(9) -0.0016(9)
C40 0.0161(11) 0.0129(10) 0.0135(10) 0.0010(8) 0.0070(9) 0.0010(8)
C41 0.0270(14) 0.0189(13) 0.0325(14) -0.0015(11) 0.0163(12) 0.0020(10)
F13 0.0363(11) 0.0327(11) 0.0683(15) -0.0096(10) 0.0080(10) 0.0176(9)
F14 0.0684(14) 0.0295(10) 0.0450(11) -0.0070(8) 0.0395(11) 0.0056(9)
F15 0.0676(14) 0.0144(8) 0.0902(17) 0.0018(9) 0.0605(14) 0.0019(8)
C42 0.0150(11) 0.0177(11) 0.0187(11) 0.0003(9) 0.0070(9) -0.0010(9)
F16 0.0197(8) 0.0148(7) 0.0475(10) -0.0005(7) 0.0109(7) -0.0015(6)
F17 0.0240(8) 0.0309(9) 0.0170(7) -0.0034(6) 0.0037(6) -0.0076(7)
F18 0.0259(8) 0.0324(9) 0.0267(8) -0.0047(7) 0.0167(7) -0.0119(7)
C43 0.0147(10) 0.0164(11) 0.0155(11) -0.0013(9) 0.0080(9) -0.0010(9)
C44 0.0167(11) 0.0143(11) 0.0149(11) 0.0012(9) 0.0079(9) -0.0003(9)
C45 0.0157(11) 0.0143(11) 0.0169(11) -0.0025(9) 0.0069(9) -0.0017(9)
C46 0.0199(12) 0.0207(12) 0.0141(11) -0.0001(9) 0.0055(9) -0.0032(9)
C47 0.0236(12) 0.0218(12) 0.0155(11) 0.0020(10) 0.0081(10) -0.0048(10)
C48 0.0188(11) 0.0196(12) 0.0162(11) -0.0016(9) 0.0073(10) -0.0061(9)
C49 0.0207(12) 0.0171(12) 0.0184(11) -0.0027(9) 0.0086(10) -0.0025(9)
F19 0.0248(9) 0.0336(10) 0.0631(13) -0.0186(9) 0.0268(9) -0.0118(7)
F20 0.0398(10) 0.0174(8) 0.0299(9) 0.0021(7) 0.0046(8) -0.0081(7)
F21 0.0404(10) 0.0313(9) 0.0192(8) -0.0108(7) 0.0115(7) -0.0174(8)
C50 0.0423(17) 0.0355(16) 0.0150(12) 0.0018(11) 0.0064(12) -0.0201(14)
F22 0.103(2) 0.0761(18) 0.0707(17) 0.0150(14) 0.0684(17) -0.0096(16)
F23 0.0588(14) 0.0624(15) 0.0332(11) 0.0278(10) -0.0089(10) -0.0306(12)
F24 0.0913(18) 0.0322(11) 0.0264(10) 0.0033(8) 0.0142(11) -0.0304(11)

loop_
_atom_type_symbol
_atom_type_description
_atom_type_scat_dispersion_real
_atom_type_scat_dispersion_imag
_atom_type_scat_source
C C 0.0033 0.0016 'International Tables Vol C Tables 4.2.6.8 and 6.1.1.4'
H H 0.0000 0.0000 'International Tables Vol C Tables 4.2.6.8 and 6.1.1.4'
B B 0.0013 0.0007 'International Tables Vol C Tables 4.2.6.8 and 6.1.1.4'
N N 0.0061 0.0033 'International Tables Vol C Tables 4.2.6.8 and 6.1.1.4'
F F 0.0171 0.0103 'International Tables Vol C Tables 4.2.6.8 and 6.1.1.4'
Ru Ru -1.2594 0.8363 'International Tables Vol C Tables 4.2.6.8 and 6.1.1.4'

loop_
_geom_angle_atom_site_label_1
_geom_angle_atom_site_label_2
_geom_angle_atom_site_label_3
_geom_angle
_geom_angle_site_symmetry_1
_geom_angle_site_symmetry_3
N3 Ru1 N3 79.48(12) 2_656 .
N3 Ru1 N2 90.68(8) 2_656 .
N3 Ru1 N2 94.24(8) . .
N3 Ru1 N2 94.24(8) 2_656 2_656
N3 Ru1 N2 90.68(8) . 2_656
N2 Ru1 N2 173.60(11) . 2_656
N3 Ru1 N1 173.31(8) 2_656 2_656
N3 Ru1 N1 97.19(8) . 2_656
N2 Ru1 N1 95.37(8) . 2_656
N2 Ru1 N1 79.94(8) 2_656 2_656
N3 Ru1 N1 97.19(8) 2_656 .
N3 Ru1 N1 173.31(8) . .
N2 Ru1 N1 79.94(8) . .
N2 Ru1 N1 95.37(8) 2_656 .
N1 Ru1 N1 86.69(12) 2_656 .
C1 N1 C5 117.6(2) . .
C1 N1 Ru1 129.24(18) . .
C5 N1 Ru1 113.13(16) . .
N1 C1 C2 122.9(2) . .
N1 C1 H1A 118.6 . .
C2 C1 H1A 118.6 . .
C19 B1 C43 110.71(19) . .
C19 B1 C35 112.72(19) . .
C43 B1 C35 106.10(19) . .
C19 B1 C27 104.50(18) . .
C43 B1 C27 114.69(19) . .
C35 B1 C27 108.28(19) . .
C10 N2 C6 117.7(2) . .
C10 N2 Ru1 128.94(17) . .
C6 N2 Ru1 113.31(16) . .
C3 C2 C1 119.8(3) . .
C3 C2 H2A 120.1 . .
C1 C2 H2A 120.1 . .
C13 N3 C17 117.6(2) . .
C13 N3 Ru1 128.56(18) . .
C17 N3 Ru1 113.85(16) . .
C2 C3 C4 119.1(2) . .
C2 C3 H3A 120.5 . .
C4 C3 H3A 120.5 . .
C3 C4 C5 117.6(2) . .
C3 C4 C11 124.1(2) . .
C5 C4 C11 118.3(2) . .
N1 C5 C4 123.0(2) . .
N1 C5 C6 116.6(2) . .
C4 C5 C6 120.4(2) . .
N2 C6 C7 122.9(2) . .
N2 C6 C5 116.9(2) . .
C7 C6 C5 120.2(2) . .
C6 C7 C8 117.4(2) . .
C6 C7 C12 118.5(2) . .
C8 C7 C12 124.0(2) . .
C9 C8 C7 119.4(2) . .
C9 C8 H8A 120.3 . .
C7 C8 H8A 120.3 . .
C8 C9 C10 119.6(2) . .
C8 C9 H9A 120.2 . .
C10 C9 H9A 120.2 . .
N2 C10 C9 122.9(2) . .
N2 C10 H10A 118.6 . .
C9 C10 H10A 118.6 . .
C12 C11 C4 121.1(3) . .
C12 C11 H11A 119.4 . .
C4 C11 H11A 119.4 . .
C11 C12 C7 121.4(2) . .
C11 C12 H12A 119.3 . .
C7 C12 H12A 119.3 . .
N3 C13 C14 122.4(2) . .
N3 C13 H13A 118.8 . .
C14 C13 H13A 118.8 . .
C15 C14 C13 120.4(2) . .
C15 C14 H14A 119.8 . .
C13 C14 H14A 119.8 . .
C14 C15 C16 119.0(2) . .
C14 C15 H15A 120.5 . .
C16 C15 H15A 120.5 . .
C17 C16 C15 117.2(2) . .
C17 C16 C18 118.7(2) . .
C15 C16 C18 124.1(2) . .
N3 C17 C16 123.5(2) . .
N3 C17 C17 116.40(13) . 2_656
C16 C17 C17 120.11(15) . 2_656
C18 C18 C16 121.15(16) 2_656 .
C18 C18 H18A 119.4 2_656 .
C16 C18 H18A 119.4 . .
C20 C19 C24 115.6(2) . .
C20 C19 B1 125.1(2) . .
C24 C19 B1 119.1(2) . .
C19 C20 C21 122.4(2) . .
C19 C20 H20A 118.8 . .
C21 C20 H20A 118.8 . .
C22 C21 C20 120.7(2) . .
C22 C21 C25 120.6(2) . .
C20 C21 C25 118.7(2) . .
C21 C22 C23 118.0(2) . .
C21 C22 H22A 121.0 . .
C23 C22 H22A 121.0 . .
C24 C23 C22 121.1(2) . .
C24 C23 C26 119.7(2) . .
C22 C23 C26 119.3(2) . .
C23 C24 C19 122.2(2) . .
C23 C24 H24A 118.9 . .
C19 C24 H24A 118.9 . .
F4 C26 F5 106.4(3) . .
F4 C26 F6 106.4(2) . .
F5 C26 F6 105.1(2) . .
F4 C26 C23 113.4(2) . .
F5 C26 C23 112.4(2) . .
F6 C26 C23 112.5(2) . .
C32 C27 C28 115.5(2) . .
C32 C27 B1 122.0(2) . .
C28 C27 B1 122.1(2) . .
C29 C28 C27 121.9(2) . .
C29 C28 H28A 119.0 . .
C27 C28 H28A 119.0 . .
C28 C29 C30 121.6(2) . .
C28 C29 C33 120.9(2) . .
C30 C29 C33 117.6(2) . .
C31 C30 C29 117.4(2) . .
C31 C30 H30A 121.3 . .
C29 C30 H30A 121.3 . .
C30 C31 C32 121.3(2) . .
C30 C31 C34 120.5(2) . .
C32 C31 C34 118.2(2) . .
C31 C32 C27 122.3(2) . .
C31 C32 H32A 118.8 . .
C27 C32 H32A 118.8 . .
F8 C33 F9 106.9(2) . .
F8 C33 F7 105.2(2) . .
F9 C33 F7 106.0(2) . .
F8 C33 C29 113.0(2) . .
F9 C33 C29 113.0(2) . .
F7 C33 C29 112.1(2) . .
F11 C34 F12 108.6(3) . .
F11 C34 F10 104.0(3) . .
F12 C34 F10 103.8(3) . .
F11 C34 C31 113.8(3) . .
F12 C34 C31 114.6(2) . .
F10 C34 C31 111.1(3) . .
C40 C35 C36 116.1(2) . .
C40 C35 B1 125.5(2) . .
C36 C35 B1 118.3(2) . .
C37 C36 C35 122.1(2) . .
C37 C36 H36A 118.9 . .
C35 C36 H36A 118.9 . .
C36 C37 C38 120.9(2) . .
C36 C37 C41 120.3(2) . .
C38 C37 C41 118.8(2) . .
C39 C38 C37 117.9(2) . .
C39 C38 H38A 121.1 . .
C37 C38 H38A 121.1 . .
C38 C39 C40 121.2(2) . .
C38 C39 C42 117.8(2) . .
C40 C39 C42 121.0(2) . .
C39 C40 C35 121.7(2) . .
C39 C40 H40A 119.2 . .
C35 C40 H40A 119.2 . .
F13 C41 F15 106.3(3) . .
F13 C41 F14 106.6(2) . .
F15 C41 F14 105.7(2) . .
F13 C41 C37 112.8(2) . .
F15 C41 C37 112.5(2) . .
F14 C41 C37 112.4(2) . .
F16 C42 F18 106.5(2) . .
F16 C42 F17 106.2(2) . .
F18 C42 F17 105.81(19) . .
F16 C42 C39 113.2(2) . .
F18 C42 C39 111.8(2) . .
F17 C42 C39 112.8(2) . .
C44 C43 C48 115.7(2) . .
C44 C43 B1 126.2(2) . .
C48 C43 B1 118.1(2) . .
C45 C44 C43 121.7(2) . .
C45 C44 H44A 119.1 . .
C43 C44 H44A 119.1 . .
C46 C45 C44 121.5(2) . .
C46 C45 C49 119.1(2) . .
C44 C45 C49 119.3(2) . .
C45 C46 C47 118.0(2) . .
C45 C46 H46A 121.0 . .
C47 C46 H46A 121.0 . .
C48 C47 C46 120.5(2) . .
C48 C47 C50 120.3(2) . .
C46 C47 C50 119.1(2) . .
C47 C48 C43 122.6(2) . .
C47 C48 H48A 118.7 . .
C43 C48 H48A 118.7 . .
F21 C49 F20 106.8(2) . .
F21 C49 F19 106.2(2) . .
F20 C49 F19 105.5(2) . .
F21 C49 C45 113.5(2) . .
F20 C49 C45 113.1(2) . .
F19 C49 C45 111.2(2) . .
F24 C50 F23 111.0(3) . .
F24 C50 F22 103.2(3) . .
F23 C50 F22 104.2(3) . .
F24 C50 C47 113.6(2) . .
F23 C50 C47 113.2(2) . .
F22 C50 C47 110.8(3) . .

loop_
_geom_bond_atom_site_label_1
_geom_bond_atom_site_label_2
_geom_bond_distance
_geom_bond_site_symmetry_2
Ru1 N3 2.064(2) 2_656
Ru1 N3 2.064(2) .
Ru1 N2 2.066(2) .
Ru1 N2 2.066(2) 2_656
Ru1 N1 2.072(2) 2_656
Ru1 N1 2.072(2) .
N1 C1 1.330(3) .
N1 C5 1.371(3) .
C1 C2 1.403(4) .
C1 H1A 0.9500 .
B1 C19 1.640(4) .
B1 C43 1.640(3) .
B1 C35 1.643(3) .
B1 C27 1.646(3) .
N2 C10 1.329(3) .
N2 C6 1.369(3) .
C2 C3 1.373(4) .
C2 H2A 0.9500 .
N3 C13 1.338(3) .
N3 C17 1.366(3) .
C3 C4 1.404(4) .
C3 H3A 0.9500 .
C4 C5 1.410(4) .
C4 C11 1.439(4) .
C5 C6 1.425(3) .
C6 C7 1.407(3) .
C7 C8 1.408(4) .
C7 C12 1.433(4) .
C8 C9 1.370(4) .
C8 H8A 0.9500 .
C9 C10 1.403(3) .
C9 H9A 0.9500 .
C10 H10A 0.9500 .
C11 C12 1.354(4) .
C11 H11A 0.9500 .
C12 H12A 0.9500 .
C13 C14 1.396(4) .
C13 H13A 0.9500 .
C14 C15 1.368(4) .
C14 H14A 0.9500 .
C15 C16 1.414(4) .
C15 H15A 0.9500 .
C16 C17 1.403(3) .
C16 C18 1.434(4) .
C17 C17 1.424(5) 2_656
C18 C18 1.348(6) 2_656
C18 H18A 0.9500 .
C19 C20 1.399(3) .
C19 C24 1.408(3) .
C20 C21 1.401(4) .
C20 H20A 0.9500 .
C21 C22 1.386(4) .
C21 C25 1.550(3) .
C22 C23 1.392(4) .
C22 H22A 0.9500 .
C23 C24 1.390(4) .
C23 C26 1.494(4) .
C24 H24A 0.9500 .
C26 F4 1.329(4) .
C26 F5 1.341(4) .
C26 F6 1.341(3) .
C27 C32 1.398(3) .
C27 C28 1.407(3) .
C28 C29 1.387(3) .
C28 H28A 0.9500 .
C29 C30 1.391(3) .
C29 C33 1.496(3) .
C30 C31 1.382(4) .
C30 H30A 0.9500 .
C31 C32 1.395(3) .
C31 C34 1.493(4) .
C32 H32A 0.9500 .
C33 F8 1.333(3) .
C33 F9 1.336(3) .
C33 F7 1.345(3) .
C34 F11 1.306(4) .
C34 F12 1.320(3) .
C34 F10 1.359(4) .
C35 C40 1.399(3) .
C35 C36 1.407(3) .
C36 C37 1.387(4) .
C36 H36A 0.9500 .
C37 C38 1.392(4) .
C37 C41 1.503(4) .
C38 C39 1.387(3) .
C38 H38A 0.9500 .
C39 C40 1.396(3) .
C39 C42 1.494(3) .
C40 H40A 0.9500 .
C41 F13 1.327(3) .
C41 F15 1.336(3) .
C41 F14 1.336(3) .
C42 F16 1.338(3) .
C42 F18 1.344(3) .
C42 F17 1.345(3) .
C43 C44 1.398(3) .
C43 C48 1.406(3) .
C44 C45 1.397(3) .
C44 H44A 0.9500 .
C45 C46 1.381(3) .
C45 C49 1.496(3) .
C46 C47 1.391(4) .
C46 H46A 0.9500 .
C47 C48 1.390(3) .
C47 C50 1.503(4) .
C48 H48A 0.9500 .
C49 F21 1.335(3) .
C49 F20 1.336(3) .
C49 F19 1.345(3) .
C50 F24 1.305(4) .
C50 F23 1.306(4) .
C50 F22 1.367(4) .

loop_
_geom_torsion_atom_site_label_1
_geom_torsion_atom_site_label_2
_geom_torsion_atom_site_label_3
_geom_torsion_atom_site_label_4
_geom_torsion
_geom_torsion_site_symmetry_1
_geom_torsion_site_symmetry_4
N3 Ru1 N1 C1 90.2(2) 2_656 .
N3 Ru1 N1 C1 149.9(6) . .
N2 Ru1 N1 C1 179.6(2) . .
N2 Ru1 N1 C1 -4.8(2) 2_656 .
N1 Ru1 N1 C1 -84.4(2) 2_656 .
N3 Ru1 N1 C5 -92.87(17) 2_656 .
N3 Ru1 N1 C5 -33.1(8) . .
N2 Ru1 N1 C5 -3.46(16) . .
N2 Ru1 N1 C5 172.16(17) 2_656 .
N1 Ru1 N1 C5 92.60(18) 2_656 .
C5 N1 C1 C2 0.9(4) . .
Ru1 N1 C1 C2 177.8(2) . .
N3 Ru1 N2 C10 -79.7(2) 2_656 .
N3 Ru1 N2 C10 -0.2(2) . .
N2 Ru1 N2 C10 140.0(2) 2_656 .
N1 Ru1 N2 C10 97.5(2) 2_656 .
N1 Ru1 N2 C10 -176.9(2) . .
N3 Ru1 N2 C6 100.20(16) 2_656 .
N3 Ru1 N2 C6 179.70(16) . .
N2 Ru1 N2 C6 -40.11(15) 2_656 .
N1 Ru1 N2 C6 -82.65(17) 2_656 .
N1 Ru1 N2 C6 3.02(16) . .
N1 C1 C2 C3 -0.7(5) . .
N3 Ru1 N3 C13 179.3(3) 2_656 .
N2 Ru1 N3 C13 89.4(2) . .
N2 Ru1 N3 C13 -86.5(2) 2_656 .
N1 Ru1 N3 C13 -6.6(2) 2_656 .
N1 Ru1 N3 C13 118.6(7) . .
N3 Ru1 N3 C17 0.45(12) 2_656 .
N2 Ru1 N3 C17 -89.45(16) . .
N2 Ru1 N3 C17 94.64(16) 2_656 .
N1 Ru1 N3 C17 174.58(16) 2_656 .
N1 Ru1 N3 C17 -60.2(8) . .
C1 C2 C3 C4 -0.2(5) . .
C2 C3 C4 C5 0.9(4) . .
C2 C3 C4 C11 -179.2(3) . .
C1 N1 C5 C4 -0.2(4) . .
Ru1 N1 C5 C4 -177.5(2) . .
C1 N1 C5 C6 -179.3(2) . .
Ru1 N1 C5 C6 3.4(3) . .
C3 C4 C5 N1 -0.7(4) . .
C11 C4 C5 N1 179.3(2) . .
C3 C4 C5 C6 178.3(2) . .
C11 C4 C5 C6 -1.6(4) . .
C10 N2 C6 C7 -2.6(3) . .
Ru1 N2 C6 C7 177.52(19) . .
C10 N2 C6 C5 177.7(2) . .
Ru1 N2 C6 C5 -2.2(3) . .
N1 C5 C6 N2 -0.8(3) . .
C4 C5 C6 N2 -180.0(2) . .
N1 C5 C6 C7 179.5(2) . .
C4 C5 C6 C7 0.4(4) . .
N2 C6 C7 C8 1.6(4) . .
C5 C6 C7 C8 -178.8(2) . .
N2 C6 C7 C12 -178.6(2) . .
C5 C6 C7 C12 1.1(4) . .
C6 C7 C8 C9 0.4(4) . .
C12 C7 C8 C9 -179.5(3) . .
C7 C8 C9 C10 -1.3(4) . .
C6 N2 C10 C9 1.7(3) . .
Ru1 N2 C10 C9 -178.44(18) . .
C8 C9 C10 N2 0.2(4) . .
C3 C4 C11 C12 -178.5(3) . .
C5 C4 C11 C12 1.4(4) . .
C4 C11 C12 C7 0.0(4) . .
C6 C7 C12 C11 -1.3(4) . .
C8 C7 C12 C11 178.6(3) . .
C17 N3 C13 C14 0.7(4) . .
Ru1 N3 C13 C14 -178.03(19) . .
N3 C13 C14 C15 -0.6(4) . .
C13 C14 C15 C16 -0.3(4) . .
C14 C15 C16 C17 1.0(4) . .
C14 C15 C16 C18 -178.9(3) . .
C13 N3 C17 C16 0.0(3) . .
Ru1 N3 C17 C16 178.93(18) . .
C13 N3 C17 C17 179.8(3) . 2_656
Ru1 N3 C17 C17 -1.3(3) . 2_656
C15 C16 C17 N3 -0.8(4) . .
C18 C16 C17 N3 179.0(2) . .
C15 C16 C17 C17 179.4(3) . 2_656
C18 C16 C17 C17 -0.8(4) . 2_656
C17 C16 C18 C18 -0.3(5) . 2_656
C15 C16 C18 C18 179.5(3) . 2_656
C43 B1 C19 C20 -6.6(3) . .
C35 B1 C19 C20 -125.3(2) . .
C27 B1 C19 C20 117.4(2) . .
C43 B1 C19 C24 178.7(2) . .
C35 B1 C19 C24 60.0(3) . .
C27 B1 C19 C24 -57.3(3) . .
C24 C19 C20 C21 -0.9(4) . .
B1 C19 C20 C21 -175.8(2) . .
C19 C20 C21 C22 0.9(4) . .
C19 C20 C21 C25 179.9(2) . .
C20 C21 C22 C23 -0.4(4) . .
C25 C21 C22 C23 -179.4(2) . .
C21 C22 C23 C24 0.0(4) . .
C21 C22 C23 C26 -178.9(2) . .
C22 C23 C24 C19 0.0(4) . .
C26 C23 C24 C19 178.9(2) . .
C20 C19 C24 C23 0.4(3) . .
B1 C19 C24 C23 175.7(2) . .
C24 C23 C26 F4 26.2(4) . .
C22 C23 C26 F4 -154.9(3) . .
C24 C23 C26 F5 -94.6(3) . .
C22 C23 C26 F5 84.3(3) . .
C24 C23 C26 F6 147.0(3) . .
C22 C23 C26 F6 -34.1(4) . .
C19 B1 C27 C32 102.4(2) . .
C43 B1 C27 C32 -136.2(2) . .
C35 B1 C27 C32 -18.0(3) . .
C19 B1 C27 C28 -70.7(3) . .
C43 B1 C27 C28 50.7(3) . .
C35 B1 C27 C28 168.9(2) . .
C32 C27 C28 C29 2.2(3) . .
B1 C27 C28 C29 175.7(2) . .
C27 C28 C29 C30 -1.6(4) . .
C27 C28 C29 C33 179.7(2) . .
C28 C29 C30 C31 0.1(4) . .
C33 C29 C30 C31 178.8(2) . .
C29 C30 C31 C32 0.6(4) . .
C29 C30 C31 C34 179.3(3) . .
C30 C31 C32 C27 0.1(4) . .
C34 C31 C32 C27 -178.6(3) . .
C28 C27 C32 C31 -1.5(4) . .
B1 C27 C32 C31 -175.0(2) . .
C28 C29 C33 F8 -135.2(3) . .
C30 C29 C33 F8 46.0(3) . .
C28 C29 C33 F9 -13.7(4) . .
C30 C29 C33 F9 167.6(2) . .
C28 C29 C33 F7 106.0(3) . .
C30 C29 C33 F7 -72.7(3) . .
C30 C31 C34 F11 128.9(3) . .
C32 C31 C34 F11 -52.4(4) . .
C30 C31 C34 F12 3.2(4) . .
C32 C31 C34 F12 -178.1(3) . .
C30 C31 C34 F10 -114.0(3) . .
C32 C31 C34 F10 64.7(4) . .
C19 B1 C35 C40 7.6(3) . .
C43 B1 C35 C40 -113.7(2) . .
C27 B1 C35 C40 122.7(2) . .
C19 B1 C35 C36 -170.5(2) . .
C43 B1 C35 C36 68.2(3) . .
C27 B1 C35 C36 -55.4(3) . .
C40 C35 C36 C37 -3.5(3) . .
B1 C35 C36 C37 174.8(2) . .
C35 C36 C37 C38 2.8(4) . .
C35 C36 C37 C41 -177.4(2) . .
C36 C37 C38 C39 0.1(4) . .
C41 C37 C38 C39 -179.7(2) . .
C37 C38 C39 C40 -2.2(4) . .
C37 C38 C39 C42 178.3(2) . .
C38 C39 C40 C35 1.5(4) . .
C42 C39 C40 C35 -179.1(2) . .
C36 C35 C40 C39 1.3(3) . .
B1 C35 C40 C39 -176.8(2) . .
C36 C37 C41 F13 146.1(3) . .
C38 C37 C41 F13 -34.0(4) . .
C36 C37 C41 F15 25.9(4) . .
C38 C37 C41 F15 -154.3(3) . .
C36 C37 C41 F14 -93.3(3) . .
C38 C37 C41 F14 86.6(3) . .
C38 C39 C42 F16 -163.9(2) . .
C40 C39 C42 F16 16.7(3) . .
C38 C39 C42 F18 -43.6(3) . .
C40 C39 C42 F18 136.9(2) . .
C38 C39 C42 F17 75.5(3) . .
C40 C39 C42 F17 -103.9(3) . .
C19 B1 C43 C44 120.9(2) . .
C35 B1 C43 C44 -116.5(2) . .
C27 B1 C43 C44 3.0(3) . .
C19 B1 C43 C48 -60.3(3) . .
C35 B1 C43 C48 62.3(3) . .
C27 B1 C43 C48 -178.2(2) . .
C48 C43 C44 C45 1.3(3) . .
B1 C43 C44 C45 -179.9(2) . .
C43 C44 C45 C46 -1.1(4) . .
C43 C44 C45 C49 175.2(2) . .
C44 C45 C46 C47 0.5(4) . .
C49 C45 C46 C47 -175.8(2) . .
C45 C46 C47 C48 -0.2(4) . .
C45 C46 C47 C50 -178.6(3) . .
C46 C47 C48 C43 0.5(4) . .
C50 C47 C48 C43 178.8(3) . .
C44 C43 C48 C47 -1.0(4) . .
B1 C43 C48 C47 -179.9(2) . .
C46 C45 C49 F21 -27.0(3) . .
C44 C45 C49 F21 156.6(2) . .
C46 C45 C49 F20 -148.9(2) . .
C44 C45 C49 F20 34.8(3) . .
C46 C45 C49 F19 92.7(3) . .
C44 C45 C49 F19 -83.7(3) . .
C48 C47 C50 F24 22.6(5) . .
C46 C47 C50 F24 -159.0(3) . .
C48 C47 C50 F23 150.4(3) . .
C46 C47 C50 F23 -31.2(4) . .
C48 C47 C50 F22 -93.0(3) . .
C46 C47 C50 F22 85.3(3) . .
